data_4506855
loop_
_publ_author_name
'Singh, Ruchi'
'Ahmad, Musheer'
'Bharadwaj, Parimal K.'

_publ_section_title
;
 Coordination Polymers of Copper and Zinc Ions with a Linear Linker Having
 Imidazole at Each End and an Azo Moiety in the Middle: Pedal Motion, Gas
 Adsorption, and Emission Studies
;
_journal_issue 10
_journal_name_full 'Crystal Growth &amp; Design'
_journal_page_first 5025
_journal_paper_doi 10.1021/cg300988a
_journal_volume 12
_journal_year 2012
_chemical_formula_moiety 'C18 H14 Cl Cu N6'
_chemical_formula_sum 'C18 H14 Cl Cu N6'
_chemical_formula_weight 413.34
_chemical_name_systematic
;
 ?
;
_space_group_IT_number 14
_symmetry_cell_setting monoclinic
_symmetry_space_group_name_Hall '-P 2ybc'
_symmetry_space_group_name_H-M 'P 1 21/c 1'
_atom_sites_solution_hydrogens geom
_atom_sites_solution_primary direct
_atom_sites_solution_secondary difmap
_audit_creation_method SHELXL-97
_cell_angle_alpha 90.000(5)
_cell_angle_beta 109.688(6)
_cell_angle_gamma 90.000(5)
_cell_formula_units_Z 4
_cell_length_a 15.788(2)
_cell_length_b 10.040(5)
_cell_length_c 11.544(4)
_cell_measurement_reflns_used 999
_cell_measurement_temperature 100(2)
_cell_measurement_theta_max 26.00
_cell_measurement_theta_min 2.45
_cell_volume 1722.9(11)
_computing_cell_refinement 'SAINT 6.45 ( Bruker, 2003)'
_computing_data_collection 'SMART 5.628 (Bruker, 2003)'
_computing_data_reduction 'SAINT 6.45 ( Bruker, 2003)'
_computing_molecular_graphics 'DIAMOND 3.1e'
_computing_structure_refinement 'SHELXL-97 (Sheldrick, 1997)'
_computing_structure_solution SIR-97
_diffrn_ambient_temperature 100(2)
_diffrn_measured_fraction_theta_full 0.998
_diffrn_measured_fraction_theta_max 0.998
_diffrn_measurement_device_type 'BRUKER SMART APEX'
_diffrn_measurement_method /w-scans
_diffrn_radiation_monochromator graphite
_diffrn_radiation_source 'fine-focus sealed tube'
_diffrn_radiation_type MoK\a
_diffrn_radiation_wavelength 0.71073
_diffrn_reflns_av_R_equivalents 0.0279
_diffrn_reflns_av_sigmaI/netI 0.0342
_diffrn_reflns_limit_h_max 11
_diffrn_reflns_limit_h_min -19
_diffrn_reflns_limit_k_max 12
_diffrn_reflns_limit_k_min -12
_diffrn_reflns_limit_l_max 14
_diffrn_reflns_limit_l_min -14
_diffrn_reflns_number 9404
_diffrn_reflns_theta_full 26.00
_diffrn_reflns_theta_max 26.00
_diffrn_reflns_theta_min 2.45
_exptl_absorpt_coefficient_mu 1.437
_exptl_absorpt_correction_T_max 0.8241
_exptl_absorpt_correction_T_min 0.7819
_exptl_absorpt_correction_type empirical
_exptl_absorpt_process_details SADABS
_exptl_crystal_colour orange
_exptl_crystal_density_diffrn 1.594
_exptl_crystal_density_method 'not measured'
_exptl_crystal_description Block
_exptl_crystal_F_000 840
_exptl_crystal_size_max 0.18
_exptl_crystal_size_mid 0.17
_exptl_crystal_size_min 0.14
_refine_diff_density_max 0.515
_refine_diff_density_min -0.360
_refine_diff_density_rms 0.081
_refine_ls_extinction_method none
_refine_ls_goodness_of_fit_ref 1.058
_refine_ls_hydrogen_treatment refU
_refine_ls_matrix_type full
_refine_ls_number_parameters 235
_refine_ls_number_reflns 3383
_refine_ls_number_restraints 0
_refine_ls_restrained_S_all 1.058
_refine_ls_R_factor_all 0.0420
_refine_ls_R_factor_gt 0.0355
_refine_ls_shift/su_max 0.000
_refine_ls_shift/su_mean 0.000
_refine_ls_structure_factor_coef Fsqd
_refine_ls_weighting_details 'calc w=1/[\s^2^(Fo^2^)+(0.0472P)^2^+1.4734P] where P=(Fo^2^+2Fc^2^)/3'
_refine_ls_weighting_scheme calc
_refine_ls_wR_factor_gt 0.0902
_refine_ls_wR_factor_ref 0.0960
_reflns_number_gt 2883
_reflns_number_total 3383
_reflns_threshold_expression >2sigma(I)
_cod_data_source_file cg300988a_si_002.cif
_cod_data_source_block Complex4
_cod_depositor_comments
;
The following automatic conversions were performed:

'_symmetry_cell_setting' value 'Monoclinic' changed to 'monoclinic'
according to /home/saulius/struct/CIF-dictionaries/cif_core.dic
dictionary named 'cif_core.dic' version 2.4.2 from 2011-04-26.

Automatic conversion script
Id: cif_fix_values 1891 2012-01-12 08:04:46Z andrius 
;
_cod_original_cell_volume 1722.9(13)
_cod_original_sg_symbol_H-M P21/c
_cod_database_code 4506855

loop_
_symmetry_equiv_pos_as_xyz
'x, y, z'
'-x, y+1/2, -z+1/2'
'-x, -y, -z'
'x, -y-1/2, z-1/2'

loop_
_atom_site_label
_atom_site_type_symbol
_atom_site_fract_x
_atom_site_fract_y
_atom_site_fract_z
_atom_site_U_iso_or_equiv
_atom_site_adp_type
_atom_site_occupancy
_atom_site_symmetry_multiplicity
_atom_site_calc_flag
_atom_site_refinement_flags
Cu1 Cu 0.29395(2) 0.19157(3) 0.63402(3) 0.02381(12) Uani 1 1 d .
Cl1 Cl 0.28265(4) 0.09055(6) 0.82128(5) 0.02371(16) Uani 1 1 d .
N1 N 0.40762(14) 0.2801(2) 0.69801(19) 0.0233(5) Uani 1 1 d .
N2 N 0.53558(14) 0.3432(2) 0.83635(19) 0.0229(5) Uani 1 1 d .
N3 N 0.78418(14) 0.4187(2) 1.31108(19) 0.0239(5) Uani 1 1 d .
N4 N 0.84696(14) 0.3362(2) 1.34921(19) 0.0219(5) Uani 1 1 d .
N5 N 1.08432(13) 0.4163(2) 1.83113(18) 0.0179(4) Uani 1 1 d .
C17 C 1.14844(18) 0.4954(3) 2.0163(2) 0.0254(6) Uani 1 1 d .
H17 H 1.1625 0.5493 2.0857 0.030 Uiso 1 1 calc R
C1 C 0.46183(17) 0.2665(3) 0.8124(2) 0.0247(6) Uani 1 1 d .
H1 H 0.4505 0.2106 0.8698 0.030 Uiso 1 1 calc R
C2 C 0.44924(18) 0.3710(3) 0.6451(2) 0.0264(6) Uani 1 1 d .
H2 H 0.4267 0.4002 0.5640 0.032 Uiso 1 1 calc R
C3 C 0.52791(19) 0.4111(3) 0.7293(2) 0.0280(6) Uani 1 1 d .
H3 H 0.5686 0.4720 0.7174 0.034 Uiso 1 1 calc R
C4 C 0.60231(17) 0.3600(3) 0.9558(2) 0.0228(5) Uani 1 1 d .
C5 C 0.64969(19) 0.2508(3) 1.0176(3) 0.0298(6) Uani 1 1 d .
H5 H 0.6405 0.1672 0.9806 0.036 Uiso 1 1 calc R
C6 C 0.71108(18) 0.2671(3) 1.1354(3) 0.0294(6) Uani 1 1 d .
H6 H 0.7435 0.1944 1.1778 0.035 Uiso 1 1 calc R
C7 C 0.72383(16) 0.3922(3) 1.1897(2) 0.0229(5) Uani 1 1 d .
C8 C 0.67567(18) 0.5012(3) 1.1276(2) 0.0253(6) Uani 1 1 d .
H8 H 0.6842 0.5845 1.1651 0.030 Uiso 1 1 calc R
C9 C 0.61454(17) 0.4858(3) 1.0092(2) 0.0243(6) Uani 1 1 d .
H9 H 0.5824 0.5585 0.9664 0.029 Uiso 1 1 calc R
C10 C 0.90423(16) 0.3612(2) 1.4726(2) 0.0192(5) Uani 1 1 d .
C11 C 0.99100(18) 0.3107(2) 1.5054(2) 0.0204(5) Uani 1 1 d .
H11 H 1.0084 0.2632 1.4480 0.024 Uiso 1 1 calc R
C12 C 1.05225(17) 0.3304(2) 1.6232(2) 0.0199(5) Uani 1 1 d .
H12 H 1.1110 0.2995 1.6443 0.024 Uiso 1 1 calc R
C13 C 1.02347(16) 0.3971(2) 1.7082(2) 0.0182(5) Uani 1 1 d .
C14 C 0.93566(17) 0.4451(3) 1.6775(2) 0.0214(5) Uani 1 1 d .
H14 H 0.9173 0.4877 1.7365 0.026 Uiso 1 1 calc R
C15 C 0.87631(17) 0.4292(2) 1.5595(2) 0.0215(5) Uani 1 1 d .
H15 H 0.8183 0.4633 1.5377 0.026 Uiso 1 1 calc R
C16 C 1.08394(18) 0.5210(3) 1.9079(2) 0.0260(6) Uani 1 1 d .
H16 H 1.0464 0.5951 1.8885 0.031 Uiso 1 1 calc R
N6 N 1.19054(14) 0.3768(2) 2.00862(18) 0.0214(4) Uani 1 1 d .
C18 C 1.15036(16) 0.3316(3) 1.8956(2) 0.0199(5) Uani 1 1 d .
H18 H 1.1653 0.2529 1.8647 0.024 Uiso 1 1 calc R

loop_
_atom_site_aniso_label
_atom_site_aniso_U_11
_atom_site_aniso_U_22
_atom_site_aniso_U_33
_atom_site_aniso_U_23
_atom_site_aniso_U_13
_atom_site_aniso_U_12
Cu1 0.01774(19) 0.0294(2) 0.01950(19) -0.00439(12) -0.00007(13) -0.00239(13)
Cl1 0.0227(3) 0.0272(3) 0.0205(3) 0.0000(2) 0.0064(2) -0.0001(2)
N1 0.0201(11) 0.0292(12) 0.0166(10) -0.0020(8) 0.0010(9) -0.0013(9)
N2 0.0181(11) 0.0269(11) 0.0191(11) -0.0001(9) 0.0004(9) -0.0019(9)
N3 0.0207(11) 0.0275(12) 0.0198(11) -0.0019(9) 0.0018(9) -0.0001(9)
N4 0.0188(11) 0.0258(11) 0.0184(10) -0.0007(8) 0.0028(9) -0.0004(9)
N5 0.0162(10) 0.0203(10) 0.0143(10) 0.0004(8) 0.0014(8) 0.0015(8)
C17 0.0250(14) 0.0296(14) 0.0188(12) -0.0031(10) 0.0036(11) 0.0033(11)
C1 0.0215(13) 0.0280(14) 0.0198(13) -0.0006(10) 0.0006(10) -0.0059(11)
C2 0.0269(14) 0.0322(15) 0.0153(12) 0.0019(10) 0.0008(11) -0.0035(12)
C3 0.0282(14) 0.0309(15) 0.0226(13) 0.0026(11) 0.0052(11) -0.0086(12)
C4 0.0171(12) 0.0293(14) 0.0174(12) -0.0017(10) -0.0003(10) -0.0036(11)
C5 0.0270(14) 0.0255(14) 0.0290(15) -0.0057(11) -0.0009(12) -0.0023(12)
C6 0.0245(14) 0.0277(14) 0.0274(14) 0.0004(11) -0.0025(11) 0.0033(12)
C7 0.0165(12) 0.0304(14) 0.0182(12) -0.0010(10) 0.0009(10) -0.0011(10)
C8 0.0243(13) 0.0256(14) 0.0255(13) -0.0038(10) 0.0076(11) -0.0024(11)
C9 0.0197(13) 0.0263(14) 0.0222(13) 0.0031(10) 0.0006(10) 0.0022(11)
C10 0.0194(12) 0.0190(12) 0.0161(11) 0.0016(9) 0.0020(10) -0.0024(10)
C11 0.0226(13) 0.0204(13) 0.0173(12) -0.0015(9) 0.0056(10) -0.0004(10)
C12 0.0160(12) 0.0221(12) 0.0197(12) 0.0012(9) 0.0034(10) 0.0005(10)
C13 0.0185(12) 0.0191(12) 0.0134(11) 0.0026(9) 0.0006(10) -0.0014(10)
C14 0.0218(13) 0.0255(13) 0.0171(12) 0.0004(10) 0.0069(10) 0.0041(10)
C15 0.0186(12) 0.0244(13) 0.0204(12) 0.0021(10) 0.0053(10) 0.0028(10)
C16 0.0294(14) 0.0249(13) 0.0198(13) -0.0026(10) 0.0033(11) 0.0068(11)
N6 0.0176(11) 0.0258(11) 0.0191(10) 0.0017(8) 0.0039(9) 0.0004(9)
C18 0.0155(12) 0.0253(13) 0.0171(12) 0.0013(9) 0.0034(10) 0.0029(10)

loop_
_atom_type_symbol
_atom_type_description
_atom_type_scat_dispersion_real
_atom_type_scat_dispersion_imag
_atom_type_scat_source
C C 0.0033 0.0016 'International Tables Vol C Tables 4.2.6.8 and 6.1.1.4'
H H 0.0000 0.0000 'International Tables Vol C Tables 4.2.6.8 and 6.1.1.4'
N N 0.0061 0.0033 'International Tables Vol C Tables 4.2.6.8 and 6.1.1.4'
O O 0.0106 0.0060 'International Tables Vol C Tables 4.2.6.8 and 6.1.1.4'
Cl Cl 0.1484 0.1585 'International Tables Vol C Tables 4.2.6.8 and 6.1.1.4'
Cu Cu 0.3201 1.2651 'International Tables Vol C Tables 4.2.6.8 and 6.1.1.4'

loop_
_geom_angle_atom_site_label_1
_geom_angle_atom_site_label_2
_geom_angle_atom_site_label_3
_geom_angle
_geom_angle_site_symmetry_1
_geom_angle_site_symmetry_3
N6 Cu1 N1 155.70(9) 4_464 .
N6 Cu1 Cl1 102.87(7) 4_464 .
N1 Cu1 Cl1 100.91(7) . .
C1 N1 C2 105.5(2) . .
C1 N1 Cu1 123.16(18) . .
C2 N1 Cu1 131.29(17) . .
C1 N2 C3 106.9(2) . .
C1 N2 C4 124.7(2) . .
C3 N2 C4 128.1(2) . .
N4 N3 C7 114.2(2) . .
N3 N4 C10 113.3(2) . .
C18 N5 C16 107.1(2) . .
C18 N5 C13 126.4(2) . .
C16 N5 C13 126.4(2) . .
C16 C17 N6 109.6(2) . .
N1 C1 N2 111.8(2) . .
C3 C2 N1 109.6(2) . .
C2 C3 N2 106.2(2) . .
C5 C4 C9 121.5(2) . .
C5 C4 N2 119.8(2) . .
C9 C4 N2 118.7(2) . .
C4 C5 C6 119.3(3) . .
C7 C6 C5 119.7(3) . .
C8 C7 C6 120.7(2) . .
C8 C7 N3 115.4(2) . .
C6 C7 N3 123.9(2) . .
C7 C8 C9 119.9(2) . .
C4 C9 C8 118.9(2) . .
C11 C10 C15 120.1(2) . .
C11 C10 N4 116.3(2) . .
C15 C10 N4 123.6(2) . .
C10 C11 C12 120.8(2) . .
C13 C12 C11 118.3(2) . .
C12 C13 C14 121.4(2) . .
C12 C13 N5 119.7(2) . .
C14 C13 N5 118.8(2) . .
C15 C14 C13 119.9(2) . .
C14 C15 C10 119.4(2) . .
C17 C16 N5 106.7(2) . .
C18 N6 C17 106.1(2) . .
C18 N6 Cu1 128.92(18) . 4_667
C17 N6 Cu1 124.67(17) . 4_667
N6 C18 N5 110.5(2) . .

loop_
_geom_bond_atom_site_label_1
_geom_bond_atom_site_label_2
_geom_bond_distance
_geom_bond_site_symmetry_2
Cu1 N6 1.908(2) 4_464
Cu1 N1 1.914(2) .
Cu1 Cl1 2.4481(11) .
N1 C1 1.317(3) .
N1 C2 1.382(3) .
N2 C1 1.345(3) .
N2 C3 1.380(3) .
N2 C4 1.436(3) .
N3 N4 1.252(3) .
N3 C7 1.429(3) .
N4 C10 1.429(3) .
N5 C18 1.357(3) .
N5 C16 1.376(3) .
N5 C13 1.434(3) .
C17 C16 1.346(4) .
C17 N6 1.381(3) .
C2 C3 1.355(4) .
C4 C5 1.382(4) .
C4 C9 1.390(4) .
C5 C6 1.388(4) .
C6 C7 1.388(4) .
C7 C8 1.386(4) .
C8 C9 1.391(4) .
C10 C11 1.388(4) .
C10 C15 1.402(3) .
C11 C12 1.391(4) .
C12 C13 1.385(3) .
C13 C14 1.396(3) .
C14 C15 1.378(3) .
N6 C18 1.324(3) .
N6 Cu1 1.908(2) 4_667

loop_
_geom_torsion_atom_site_label_1
_geom_torsion_atom_site_label_2
_geom_torsion_atom_site_label_3
_geom_torsion_atom_site_label_4
_geom_torsion
_geom_torsion_site_symmetry_1
_geom_torsion_site_symmetry_4
N6 Cu1 N1 C1 -161.2(2) 4_464 .
Cl1 Cu1 N1 C1 6.8(2) . .
N6 Cu1 N1 C2 22.1(4) 4_464 .
Cl1 Cu1 N1 C2 -169.9(2) . .
C7 N3 N4 C10 -177.5(2) . .
C2 N1 C1 N2 0.1(3) . .
Cu1 N1 C1 N2 -177.29(17) . .
C3 N2 C1 N1 0.1(3) . .
C4 N2 C1 N1 173.4(2) . .
C1 N1 C2 C3 -0.3(3) . .
Cu1 N1 C2 C3 176.8(2) . .
N1 C2 C3 N2 0.4(3) . .
C1 N2 C3 C2 -0.3(3) . .
C4 N2 C3 C2 -173.3(2) . .
C1 N2 C4 C5 60.6(4) . .
C3 N2 C4 C5 -127.5(3) . .
C1 N2 C4 C9 -116.3(3) . .
C3 N2 C4 C9 55.6(4) . .
C9 C4 C5 C6 -0.2(4) . .
N2 C4 C5 C6 -177.0(2) . .
C4 C5 C6 C7 0.3(4) . .
C5 C6 C7 C8 0.2(4) . .
C5 C6 C7 N3 178.9(3) . .
N4 N3 C7 C8 -157.1(2) . .
N4 N3 C7 C6 24.1(4) . .
C6 C7 C8 C9 -0.7(4) . .
N3 C7 C8 C9 -179.5(2) . .
C5 C4 C9 C8 -0.3(4) . .
N2 C4 C9 C8 176.6(2) . .
C7 C8 C9 C4 0.7(4) . .
N3 N4 C10 C11 -156.3(2) . .
N3 N4 C10 C15 25.5(3) . .
C15 C10 C11 C12 -2.1(4) . .
N4 C10 C11 C12 179.6(2) . .
C10 C11 C12 C13 2.4(4) . .
C11 C12 C13 C14 -0.6(4) . .
C11 C12 C13 N5 178.6(2) . .
C18 N5 C13 C12 -33.3(4) . .
C16 N5 C13 C12 149.9(2) . .
C18 N5 C13 C14 145.8(2) . .
C16 N5 C13 C14 -30.9(4) . .
C12 C13 C14 C15 -1.6(4) . .
N5 C13 C14 C15 179.3(2) . .
C13 C14 C15 C10 1.9(4) . .
C11 C10 C15 C14 -0.1(4) . .
N4 C10 C15 C14 178.1(2) . .
N6 C17 C16 N5 0.9(3) . .
C18 N5 C16 C17 -1.0(3) . .
C13 N5 C16 C17 176.3(2) . .
C16 C17 N6 C18 -0.4(3) . .
C16 C17 N6 Cu1 173.50(18) . 4_667
C17 N6 C18 N5 -0.2(3) . .
Cu1 N6 C18 N5 -173.78(16) 4_667 .
C16 N5 C18 N6 0.7(3) . .
C13 N5 C18 N6 -176.5(2) . .
